data_7132455
loop_
_publ_author_name
'Litle, Elishua D.'
'Gabba&#xef;, Fran&#xe7;ois P'

_publ_section_title
;
 Double axial stabilization of a carbenium ion <i>via</i> convergent
 P&#xe001;O &#x2192; C<sup>+</sup> tetrel bonding.
;
_journal_issue 6
_journal_name_full 'Chemical communications (Cambridge, England)'
_journal_page_first 690
_journal_page_last 693
_journal_paper_doi 10.1039/d3cc04729f
_journal_volume 60
_journal_year 2024
_chemical_formula_moiety 'C45 H38 N O2 P2, B F4'
_chemical_formula_sum 'C45 H38 B F4 N O2 P2'
_chemical_formula_weight 773.51
_space_group_crystal_system monoclinic
_space_group_IT_number 12
_space_group_name_Hall '-C 2y'
_space_group_name_H-M_alt 'C 1 2/m 1'
_atom_sites_solution_hydrogens geom
_audit_creation_date 2023-08-17
_audit_creation_method
;
Olex2 1.5
(compiled 2021.12.09 svn.r5202d8cf for OlexSys, GUI svn.r6439)
;
_audit_update_record
;
2023-09-20 deposited with the CCDC.	2023-12-08 downloaded from the CCDC.
;
_cell_angle_alpha 90
_cell_angle_beta 91.755(5)
_cell_angle_gamma 90
_cell_formula_units_Z 4
_cell_length_a 12.224(2)
_cell_length_b 25.959(5)
_cell_length_c 12.870(2)
_cell_measurement_reflns_used 9975
_cell_measurement_temperature 110.0
_cell_measurement_theta_max 68.210
_cell_measurement_theta_min 3.999
_cell_volume 4082.0(12)
_computing_cell_refinement 'SAINT V8.40A (Bruker, 2019)'
_computing_data_reduction 'SAINT V8.40A (Bruker, 2019)'
_computing_molecular_graphics 'Olex2 1.5 (Dolomanov et al., 2009)'
_computing_publication_material 'Olex2 1.5 (Dolomanov et al., 2009)'
_computing_structure_refinement 'SHELXL 2014/7 (Sheldrick, 2015)'
_diffrn_ambient_temperature 110.0
_diffrn_measured_fraction_theta_full 0.997
_diffrn_measured_fraction_theta_max 0.995
_diffrn_measurement_device_type 'Bruker APEX-II CCD'
_diffrn_measurement_method '\f and \w scans'
_diffrn_radiation_type CuK\a
_diffrn_radiation_wavelength 1.54178
_diffrn_reflns_av_R_equivalents 0.0535
_diffrn_reflns_av_unetI/netI 0.0348
_diffrn_reflns_Laue_measured_fraction_full 0.997
_diffrn_reflns_Laue_measured_fraction_max 0.995
_diffrn_reflns_limit_h_max 14
_diffrn_reflns_limit_h_min -14
_diffrn_reflns_limit_k_max 29
_diffrn_reflns_limit_k_min -31
_diffrn_reflns_limit_l_max 15
_diffrn_reflns_limit_l_min -15
_diffrn_reflns_number 26069
_diffrn_reflns_point_group_measured_fraction_full 0.997
_diffrn_reflns_point_group_measured_fraction_max 0.995
_diffrn_reflns_theta_full 67.679
_diffrn_reflns_theta_max 68.241
_diffrn_reflns_theta_min 3.999
_diffrn_source_current 1.0
_diffrn_source_power 0.05
_diffrn_source_voltage 50.0
_diffrn_standards_number 0
_exptl_absorpt_coefficient_mu 1.435
_exptl_absorpt_correction_T_max 0.7530
_exptl_absorpt_correction_T_min 0.6229
_exptl_absorpt_correction_type multi-scan
_exptl_absorpt_process_details
'SADABS-2016/2 (Bruker,2016/2) was used for absorption correction. wR2(int) was 0.0908 before and 0.0704 after correction. The Ratio of minimum to maximum transmission is 0.8272. The \l/2 correction factor is Not present.'
_exptl_crystal_colour orange
_exptl_crystal_colour_primary orange
_exptl_crystal_density_diffrn 1.259
_exptl_crystal_description block
_exptl_crystal_F_000 1608
_exptl_crystal_size_max 0.21
_exptl_crystal_size_mid 0.177
_exptl_crystal_size_min 0.082
_refine_diff_density_max 0.543
_refine_diff_density_min -0.478
_refine_diff_density_rms 0.060
_refine_ls_extinction_method none
_refine_ls_goodness_of_fit_ref 1.112
_refine_ls_hydrogen_treatment constr
_refine_ls_matrix_type full
_refine_ls_number_parameters 256
_refine_ls_number_reflns 3817
_refine_ls_number_restraints 0
_refine_ls_restrained_S_all 1.112
_refine_ls_R_factor_all 0.0485
_refine_ls_R_factor_gt 0.0453
_refine_ls_shift/su_max 0.000
_refine_ls_shift/su_mean 0.000
_refine_ls_structure_factor_coef Fsqd
_refine_ls_weighting_details 'w=1/[\s^2^(Fo^2^)+(0.0645P)^2^+5.0077P] where P=(Fo^2^+2Fc^2^)/3'
_refine_ls_weighting_scheme calc
_refine_ls_wR_factor_gt 0.1249
_refine_ls_wR_factor_ref 0.1288
_reflns_Friedel_coverage 0.000
_reflns_number_gt 3522
_reflns_number_total 3817
_reflns_threshold_expression 'I > 2\s(I)'
_cod_data_source_file d3cc04729f2.cif
_cod_data_source_block eli163_0m_a
_cod_depositor_comments 'Adding full bibliography for 7132454--7132458.cif.'
_cod_original_cell_volume 4082.1(13)
_cod_database_code 7132455
_shelx_shelxl_version_number 2014/7
_shelx_space_group_comment
;
The symmetry employed for this shelxl refinement is uniquely defined
by the following loop, which should always be used as a source of
symmetry information in preference to the above space-group names.
They are only intended as comments.
;
_shelx_estimated_absorpt_t_max 0.891
_shelx_estimated_absorpt_t_min 0.753
_olex2_refinement_description
;
1. Fixed Uiso
 At 1.2 times of:
  All C(H) groups
 At 1.5 times of:
  All C(H,H,H) groups
2.a Aromatic/amide H refined with riding coordinates:
 C21(H21), C22(H22), C2(H2), C5(H5), C3(H3), C18(H18), C4(H4), C14(H14),
 C8(H8), C12(H12), C17(H17), C16(H16), C15(H15), C10(H10), C11(H11), C9(H9)
2.b Idealised Me refined as rotating group:
 C24(H24A,H24B,H24C)
;
_olex2_submission_special_instructions 'No special instructions were received'

loop_
_space_group_symop_operation_xyz
'x, y, z'
'-x, y, -z'
'x+1/2, y+1/2, z'
'-x+1/2, y+1/2, -z'
'-x, -y, -z'
'x, -y, z'
'-x+1/2, -y+1/2, -z'
'x+1/2, -y+1/2, z'

loop_
_atom_site_label
_atom_site_type_symbol
_atom_site_fract_x
_atom_site_fract_y
_atom_site_fract_z
_atom_site_U_iso_or_equiv
_atom_site_adp_type
_atom_site_occupancy
_atom_site_site_symmetry_order
_atom_site_calc_flag
_atom_site_refinement_flags_posn
_atom_site_refinement_flags_adp
_atom_site_refinement_flags_occupancy
_atom_site_disorder_assembly
_atom_site_disorder_group
P1 P 0.38139(4) 0.83360(2) 0.27864(3) 0.02314(16) Uani 1 1 d . . . . .
F2 F 0.57540(13) 0.5000 0.62965(13) 0.0342(4) Uani 1 2 d S T P . .
F3 F 0.42659(14) 0.5000 0.73100(15) 0.0447(5) Uani 1 2 d S T P . .
O1 O 0.30245(10) 0.83437(5) 0.36406(10) 0.0265(3) Uani 1 1 d . . . . .
F1 F 0.57802(13) 0.54428(6) 0.77975(12) 0.0588(4) Uani 1 1 d . . . . .
N1 N 0.5000 0.62927(8) 0.5000 0.0227(4) Uani 1 2 d S T P . .
C19 C 0.5000 0.84266(10) 0.5000 0.0218(5) Uani 1 2 d S T P . .
C20 C 0.5000 0.78997(10) 0.5000 0.0222(5) Uani 1 2 d S T P . .
C6 C 0.54785(14) 0.87254(7) 0.41388(14) 0.0224(4) Uani 1 1 d . . . . .
C21 C 0.42422(14) 0.76061(7) 0.55996(13) 0.0224(4) Uani 1 1 d . . . . .
H21 H 0.3749 0.7785 0.6028 0.027 Uiso 1 1 calc R U . . .
C22 C 0.42076(14) 0.70867(7) 0.55754(14) 0.0244(4) Uani 1 1 d . . . . .
H22 H 0.3659 0.6908 0.5939 0.029 Uiso 1 1 calc R U . . .
C2 C 0.55604(15) 0.89810(8) 0.23332(15) 0.0287(4) Uani 1 1 d . . . . .
H2 H 0.5267 0.8971 0.1641 0.034 Uiso 1 1 calc R U . . .
C23 C 0.5000 0.68025(10) 0.5000 0.0237(5) Uani 1 2 d S T P . .
C1 C 0.50548(14) 0.86976(7) 0.31078(14) 0.0236(4) Uani 1 1 d . . . . .
C13 C 0.42289(15) 0.76949(7) 0.24301(14) 0.0263(4) Uani 1 1 d . . . . .
C5 C 0.63730(15) 0.90454(7) 0.43599(15) 0.0270(4) Uani 1 1 d . . . . .
H5 H 0.6635 0.9082 0.5058 0.032 Uiso 1 1 calc R U . . .
C7 C 0.32090(15) 0.86162(7) 0.16190(14) 0.0273(4) Uani 1 1 d . . . . .
C3 C 0.64831(16) 0.92758(8) 0.25590(16) 0.0310(4) Uani 1 1 d . . . . .
H3 H 0.6838 0.9453 0.2019 0.037 Uiso 1 1 calc R U . . .
C18 C 0.51629(16) 0.75960(8) 0.18603(15) 0.0297(4) Uani 1 1 d . . . . .
H18 H 0.5610 0.7874 0.1646 0.036 Uiso 1 1 calc R U . . .
C4 C 0.68851(15) 0.93104(7) 0.35738(16) 0.0302(4) Uani 1 1 d . . . . .
H4 H 0.7512 0.9516 0.3732 0.036 Uiso 1 1 calc R U . . .
C14 C 0.35868(16) 0.72837(8) 0.27459(15) 0.0307(4) Uani 1 1 d . . . . .
H14 H 0.2949 0.7347 0.3130 0.037 Uiso 1 1 calc R U . . .
C24 C 0.42061(15) 0.59864(7) 0.55727(15) 0.0283(4) Uani 1 1 d . . . . .
H24A H 0.4465 0.5947 0.6297 0.042 Uiso 1 1 calc R U . . .
H24B H 0.4128 0.5646 0.5251 0.042 Uiso 1 1 calc R U . . .
H24C H 0.3496 0.6162 0.5553 0.042 Uiso 1 1 calc R U . . .
C8 C 0.25245(18) 0.90402(8) 0.17453(16) 0.0350(5) Uani 1 1 d . . . . .
H8 H 0.2459 0.9191 0.2413 0.042 Uiso 1 1 calc R U . . .
C12 C 0.33005(16) 0.84016(8) 0.06331(15) 0.0327(5) Uani 1 1 d . . . . .
H12 H 0.3765 0.8113 0.0535 0.039 Uiso 1 1 calc R U . . .
C17 C 0.54382(18) 0.70953(8) 0.16072(16) 0.0365(5) Uani 1 1 d . . . . .
H17 H 0.6066 0.7031 0.1209 0.044 Uiso 1 1 calc R U . . .
C16 C 0.48016(19) 0.66879(8) 0.19328(17) 0.0382(5) Uani 1 1 d . . . . .
H16 H 0.4998 0.6344 0.1767 0.046 Uiso 1 1 calc R U . . .
C15 C 0.38767(18) 0.67823(8) 0.25016(17) 0.0363(5) Uani 1 1 d . . . . .
H15 H 0.3441 0.6503 0.2725 0.044 Uiso 1 1 calc R U . . .
C10 C 0.20390(18) 0.90279(9) -0.00748(17) 0.0403(5) Uani 1 1 d . . . . .
H10 H 0.1643 0.9168 -0.0655 0.048 Uiso 1 1 calc R U . . .
C11 C 0.27150(18) 0.86089(10) -0.02030(16) 0.0399(5) Uani 1 1 d . . . . .
H11 H 0.2779 0.8461 -0.0873 0.048 Uiso 1 1 calc R U . . .
C9 C 0.19399(19) 0.92434(9) 0.09008(18) 0.0413(5) Uani 1 1 d . . . . .
H9 H 0.1471 0.9531 0.0992 0.050 Uiso 1 1 calc R U . . .
B1 B 0.5400(3) 0.5000 0.7325(3) 0.0300(7) Uani 1 2 d S T P . .

loop_
_atom_site_aniso_label
_atom_site_aniso_U_11
_atom_site_aniso_U_22
_atom_site_aniso_U_33
_atom_site_aniso_U_23
_atom_site_aniso_U_13
_atom_site_aniso_U_12
P1 0.0195(3) 0.0263(3) 0.0237(3) 0.00036(16) 0.00216(18) -0.00149(16)
F2 0.0303(8) 0.0364(9) 0.0359(9) 0.000 0.0048(7) 0.000
F3 0.0298(9) 0.0520(11) 0.0528(11) 0.000 0.0126(8) 0.000
O1 0.0206(6) 0.0329(7) 0.0263(7) -0.0001(5) 0.0054(5) -0.0019(5)
F1 0.0653(10) 0.0528(9) 0.0584(9) -0.0235(7) 0.0028(7) -0.0196(7)
N1 0.0213(10) 0.0189(10) 0.0280(11) 0.000 -0.0012(8) 0.000
C19 0.0167(11) 0.0267(13) 0.0219(12) 0.000 -0.0013(9) 0.000
C20 0.0186(11) 0.0236(13) 0.0243(12) 0.000 0.0000(9) 0.000
C6 0.0182(8) 0.0217(9) 0.0276(9) 0.0005(7) 0.0034(7) 0.0019(7)
C21 0.0188(8) 0.0255(9) 0.0231(9) -0.0010(7) 0.0032(7) 0.0005(7)
C22 0.0222(9) 0.0260(9) 0.0252(9) 0.0018(7) 0.0029(7) -0.0020(7)
C2 0.0270(9) 0.0306(10) 0.0286(9) 0.0032(7) 0.0039(7) -0.0010(8)
C23 0.0214(12) 0.0281(13) 0.0214(12) 0.000 -0.0024(10) 0.000
C1 0.0204(8) 0.0240(9) 0.0267(9) -0.0001(7) 0.0045(7) 0.0005(7)
C13 0.0251(9) 0.0299(10) 0.0238(9) 0.0003(7) -0.0015(7) -0.0017(7)
C5 0.0245(9) 0.0250(9) 0.0315(10) 0.0003(7) 0.0014(7) -0.0017(7)
C7 0.0227(9) 0.0310(10) 0.0281(9) 0.0016(7) 0.0015(7) -0.0028(7)
C3 0.0301(10) 0.0291(10) 0.0342(10) 0.0051(8) 0.0095(8) -0.0038(8)
C18 0.0278(10) 0.0317(10) 0.0298(10) 0.0003(8) 0.0043(8) 0.0005(8)
C4 0.0237(9) 0.0249(9) 0.0420(11) 0.0019(8) 0.0027(8) -0.0052(7)
C14 0.0262(9) 0.0348(11) 0.0309(10) 0.0004(8) -0.0019(8) -0.0044(8)
C24 0.0257(9) 0.0235(9) 0.0358(10) 0.0022(7) 0.0040(8) -0.0025(7)
C8 0.0399(11) 0.0314(11) 0.0338(11) 0.0012(8) 0.0010(9) 0.0028(9)
C12 0.0265(10) 0.0439(12) 0.0279(10) 0.0009(8) 0.0025(8) 0.0042(8)
C17 0.0361(11) 0.0384(12) 0.0349(11) -0.0042(9) 0.0023(9) 0.0078(9)
C16 0.0439(12) 0.0315(11) 0.0388(12) -0.0062(9) -0.0067(10) 0.0042(9)
C15 0.0410(12) 0.0264(10) 0.0411(11) 0.0001(9) -0.0067(9) -0.0067(9)
C10 0.0386(12) 0.0484(13) 0.0337(11) 0.0106(9) -0.0034(9) 0.0031(10)
C11 0.0367(11) 0.0563(14) 0.0267(10) 0.0026(9) 0.0002(9) 0.0034(10)
C9 0.0440(12) 0.0373(12) 0.0425(12) 0.0071(9) -0.0010(10) 0.0092(10)
B1 0.0281(16) 0.0242(15) 0.0379(17) 0.000 0.0031(13) 0.000

loop_
_atom_type_symbol
_atom_type_description
_atom_type_scat_dispersion_real
_atom_type_scat_dispersion_imag
_atom_type_scat_source
C C 0.0181 0.0091 'International Tables Vol C Tables 4.2.6.8 and 6.1.1.4'
H H 0.0000 0.0000 'International Tables Vol C Tables 4.2.6.8 and 6.1.1.4'
B B 0.0090 0.0039 'International Tables Vol C Tables 4.2.6.8 and 6.1.1.4'
F F 0.0727 0.0534 'International Tables Vol C Tables 4.2.6.8 and 6.1.1.4'
N N 0.0311 0.0180 'International Tables Vol C Tables 4.2.6.8 and 6.1.1.4'
O O 0.0492 0.0322 'International Tables Vol C Tables 4.2.6.8 and 6.1.1.4'
P P 0.2955 0.4335 'International Tables Vol C Tables 4.2.6.8 and 6.1.1.4'

loop_
_geom_angle_atom_site_label_1
_geom_angle_atom_site_label_2
_geom_angle_atom_site_label_3
_geom_angle
_geom_angle_site_symmetry_1
_geom_angle_site_symmetry_3
_geom_angle_publ_flag
O1 P1 C1 112.37(8) . . ?
O1 P1 C13 113.28(8) . . ?
O1 P1 C7 110.58(8) . . ?
C13 P1 C1 107.14(8) . . ?
C13 P1 C7 105.74(9) . . ?
C7 P1 C1 107.35(9) . . ?
C23 N1 C24 122.74(10) . . ?
C23 N1 C24 122.74(10) . 2_656 ?
C24 N1 C24 114.5(2) . 2_656 ?
C20 C19 C6 121.44(11) . . ?
C20 C19 C6 121.44(11) . 2_656 ?
C6 C19 C6 117.1(2) . 2_656 ?
C19 C20 C21 121.91(11) . . ?
C19 C20 C21 121.91(11) . 2_656 ?
C21 C20 C21 116.2(2) 2_656 . ?
C1 C6 C19 122.17(15) . . ?
C5 C6 C19 118.82(15) . . ?
C5 C6 C1 119.01(16) . . ?
C20 C21 H21 118.8 . . ?
C22 C21 C20 122.42(17) . . ?
C22 C21 H21 118.8 . . ?
C21 C22 H22 119.9 . . ?
C21 C22 C23 120.17(17) . . ?
C23 C22 H22 119.9 . . ?
C1 C2 H2 119.5 . . ?
C3 C2 H2 119.5 . . ?
C3 C2 C1 121.03(18) . . ?
N1 C23 C22 120.81(12) . . ?
N1 C23 C22 120.81(12) . 2_656 ?
C22 C23 C22 118.4(2) . 2_656 ?
C6 C1 P1 121.28(13) . . ?
C2 C1 P1 119.52(14) . . ?
C2 C1 C6 119.07(17) . . ?
C18 C13 P1 122.89(15) . . ?
C14 C13 P1 117.88(15) . . ?
C14 C13 C18 119.23(18) . . ?
C6 C5 H5 119.5 . . ?
C4 C5 C6 120.95(18) . . ?
C4 C5 H5 119.5 . . ?
C8 C7 P1 116.89(15) . . ?
C12 C7 P1 123.64(15) . . ?
C12 C7 C8 119.12(18) . . ?
C2 C3 H3 120.1 . . ?
C4 C3 C2 119.78(17) . . ?
C4 C3 H3 120.1 . . ?
C13 C18 H18 119.9 . . ?
C17 C18 C13 120.26(19) . . ?
C17 C18 H18 119.9 . . ?
C5 C4 H4 120.0 . . ?
C3 C4 C5 120.03(17) . . ?
C3 C4 H4 120.0 . . ?
C13 C14 H14 119.9 . . ?
C15 C14 C13 120.18(19) . . ?
C15 C14 H14 119.9 . . ?
N1 C24 H24A 109.5 . . ?
N1 C24 H24B 109.5 . . ?
N1 C24 H24C 109.5 . . ?
H24A C24 H24B 109.5 . . ?
H24A C24 H24C 109.5 . . ?
H24B C24 H24C 109.5 . . ?
C7 C8 H8 119.8 . . ?
C9 C8 C7 120.3(2) . . ?
C9 C8 H8 119.8 . . ?
C7 C12 H12 120.0 . . ?
C11 C12 C7 119.9(2) . . ?
C11 C12 H12 120.0 . . ?
C18 C17 H17 119.9 . . ?
C18 C17 C16 120.2(2) . . ?
C16 C17 H17 119.9 . . ?
C17 C16 H16 120.0 . . ?
C17 C16 C15 119.9(2) . . ?
C15 C16 H16 120.0 . . ?
C14 C15 H15 119.9 . . ?
C16 C15 C14 120.2(2) . . ?
C16 C15 H15 119.9 . . ?
C11 C10 H10 120.1 . . ?
C11 C10 C9 119.8(2) . . ?
C9 C10 H10 120.1 . . ?
C12 C11 H11 119.6 . . ?
C10 C11 C12 120.8(2) . . ?
C10 C11 H11 119.6 . . ?
C8 C9 H9 120.0 . . ?
C10 C9 C8 120.0(2) . . ?
C10 C9 H9 120.0 . . ?
F3 B1 F2 108.9(2) . . ?
F1 B1 F2 107.89(17) . . ?
F1 B1 F2 107.89(17) 6_565 . ?
F1 B1 F3 109.29(17) 6_565 . ?
F1 B1 F3 109.29(17) . . ?
F1 B1 F1 113.5(3) . 6_565 ?

loop_
_geom_bond_atom_site_label_1
_geom_bond_atom_site_label_2
_geom_bond_distance
_geom_bond_site_symmetry_2
_geom_bond_publ_flag
P1 O1 1.4849(13) . ?
P1 C1 1.8207(18) . ?
P1 C13 1.803(2) . ?
P1 C7 1.8070(19) . ?
F2 B1 1.405(4) . ?
F3 B1 1.386(4) . ?
F1 B1 1.375(2) . ?
N1 C23 1.323(3) . ?
N1 C24 1.470(2) . ?
N1 C24 1.470(2) 2_656 ?
C19 C20 1.368(4) . ?
C19 C6 1.487(2) . ?
C19 C6 1.487(2) 2_656 ?
C20 C21 1.441(2) 2_656 ?
C20 C21 1.442(2) . ?
C6 C1 1.411(3) . ?
C6 C5 1.395(3) . ?
C21 H21 0.9500 . ?
C21 C22 1.349(3) . ?
C22 H22 0.9500 . ?
C22 C23 1.440(2) . ?
C2 H2 0.9500 . ?
C2 C1 1.398(3) . ?
C2 C3 1.386(3) . ?
C23 C22 1.440(2) 2_656 ?
C13 C18 1.399(3) . ?
C13 C14 1.393(3) . ?
C5 H5 0.9500 . ?
C5 C4 1.388(3) . ?
C7 C8 1.395(3) . ?
C7 C12 1.394(3) . ?
C3 H3 0.9500 . ?
C3 C4 1.384(3) . ?
C18 H18 0.9500 . ?
C18 C17 1.384(3) . ?
C4 H4 0.9500 . ?
C14 H14 0.9500 . ?
C14 C15 1.388(3) . ?
C24 H24A 0.9800 . ?
C24 H24B 0.9800 . ?
C24 H24C 0.9800 . ?
C8 H8 0.9500 . ?
C8 C9 1.387(3) . ?
C12 H12 0.9500 . ?
C12 C11 1.383(3) . ?
C17 H17 0.9500 . ?
C17 C16 1.386(3) . ?
C16 H16 0.9500 . ?
C16 C15 1.387(3) . ?
C15 H15 0.9500 . ?
C10 H10 0.9500 . ?
C10 C11 1.379(3) . ?
C10 C9 1.383(3) . ?
C11 H11 0.9500 . ?
C9 H9 0.9500 . ?
B1 F1 1.375(2) 6_565 ?

loop_
_geom_torsion_atom_site_label_1
_geom_torsion_atom_site_label_2
_geom_torsion_atom_site_label_3
_geom_torsion_atom_site_label_4
_geom_torsion
_geom_torsion_site_symmetry_1
_geom_torsion_site_symmetry_2
_geom_torsion_site_symmetry_3
_geom_torsion_site_symmetry_4
_geom_torsion_publ_flag
P1 C13 C18 C17 -179.81(15) . . . . ?
P1 C13 C14 C15 -179.30(15) . . . . ?
P1 C7 C8 C9 -173.23(17) . . . . ?
P1 C7 C12 C11 172.94(16) . . . . ?
O1 P1 C1 C6 32.55(17) . . . . ?
O1 P1 C1 C2 -143.24(14) . . . . ?
O1 P1 C13 C18 -162.32(15) . . . . ?
O1 P1 C13 C14 17.34(18) . . . . ?
O1 P1 C7 C8 37.59(18) . . . . ?
O1 P1 C7 C12 -135.61(16) . . . . ?
C19 C20 C21 C22 177.47(13) . . . . ?
C19 C6 C1 P1 5.5(2) . . . . ?
C19 C6 C1 C2 -178.66(17) . . . . ?
C19 C6 C5 C4 176.49(17) . . . . ?
C20 C19 C6 C1 62.91(17) . . . . ?
C20 C19 C6 C5 -117.38(14) . . . . ?
C20 C21 C22 C23 4.9(2) . . . . ?
C6 C19 C20 C21 21.73(11) . . . 2_656 ?
C6 C19 C20 C21 -158.27(11) . . . . ?
C6 C19 C20 C21 21.73(11) 2_656 . . . ?
C6 C19 C20 C21 -158.27(11) 2_656 . . 2_656 ?
C6 C19 C6 C1 -117.09(17) 2_656 . . . ?
C6 C19 C6 C5 62.62(14) 2_656 . . . ?
C6 C5 C4 C3 2.6(3) . . . . ?
C21 C20 C21 C22 -2.53(13) 2_656 . . . ?
C21 C22 C23 N1 177.55(12) . . . . ?
C21 C22 C23 C22 -2.45(12) . . . 2_656 ?
C2 C3 C4 C5 0.8(3) . . . . ?
C1 P1 C13 C18 -37.84(18) . . . . ?
C1 P1 C13 C14 141.82(15) . . . . ?
C1 P1 C7 C8 -85.31(17) . . . . ?
C1 P1 C7 C12 101.49(17) . . . . ?
C1 C6 C5 C4 -3.8(3) . . . . ?
C1 C2 C3 C4 -3.0(3) . . . . ?
C13 P1 C1 C6 -92.48(16) . . . . ?
C13 P1 C1 C2 91.73(16) . . . . ?
C13 P1 C7 C8 160.57(15) . . . . ?
C13 P1 C7 C12 -12.64(19) . . . . ?
C13 C18 C17 C16 -1.2(3) . . . . ?
C13 C14 C15 C16 -0.6(3) . . . . ?
C5 C6 C1 P1 -174.18(13) . . . . ?
C5 C6 C1 C2 1.6(3) . . . . ?
C7 P1 C1 C6 154.34(15) . . . . ?
C7 P1 C1 C2 -21.45(17) . . . . ?
C7 P1 C13 C18 76.43(18) . . . . ?
C7 P1 C13 C14 -103.91(16) . . . . ?
C7 C8 C9 C10 -0.4(3) . . . . ?
C7 C12 C11 C10 0.1(3) . . . . ?
C3 C2 C1 P1 177.61(15) . . . . ?
C3 C2 C1 C6 1.7(3) . . . . ?
C18 C13 C14 C15 0.4(3) . . . . ?
C18 C17 C16 C15 0.9(3) . . . . ?
C14 C13 C18 C17 0.5(3) . . . . ?
C24 N1 C23 C22 -179.83(12) . . . 2_656 ?
C24 N1 C23 C22 0.17(12) . . . . ?
C24 N1 C23 C22 0.17(12) 2_656 . . 2_656 ?
C24 N1 C23 C22 -179.83(12) 2_656 . . . ?
C8 C7 C12 C11 -0.1(3) . . . . ?
C12 C7 C8 C9 0.3(3) . . . . ?
C17 C16 C15 C14 0.0(3) . . . . ?
C11 C10 C9 C8 0.4(4) . . . . ?
C9 C10 C11 C12 -0.2(4) . . . . ?
